data_7712946
loop_
_publ_author_name
'Marchi, Lorenzo'
'Fantuzzi, Simone'
'Cingolani, Andrea'
'Messori, Alessandro'
'Mazzoni, Rita'
'Zacchini, Stefano'
'Cocchi, Marina'
'Rigamonti, Luca'

_publ_section_title
;
 Proficient multivariate approach for iron(II) spin crossover behaviour
 modelling in the solid state
;
_journal_name_full 'Dalton Transactions'
_journal_paper_doi 10.1039/D3DT00847A
_journal_year 2023
_chemical_formula_sum 'C24 H22 B2 F8 Fe N10'
_chemical_formula_weight 679.98
_space_group_crystal_system monoclinic
_space_group_IT_number 14
_space_group_name_Hall '-P 2yn'
_space_group_name_H-M_alt 'P 1 21/n 1'
_atom_sites_solution_hydrogens geom
_audit_creation_method SHELXL-2014/7
_audit_update_record
;
2022-07-20 deposited with the CCDC.	2023-05-03 downloaded from the CCDC.
;
_cell_angle_alpha 90
_cell_angle_beta 91.125(4)
_cell_angle_gamma 90
_cell_formula_units_Z 4
_cell_length_a 8.5193(9)
_cell_length_b 8.6032(9)
_cell_length_c 39.031(4)
_cell_measurement_reflns_used 9995
_cell_measurement_temperature 293(2)
_cell_measurement_theta_max 26.4135
_cell_measurement_theta_min 2.424
_cell_volume 2860.2(5)
_computing_cell_refinement 'APEX3 (Bruker AXS, 2015)'
_computing_data_collection 'APEX3 (Bruker AXS, 2015)'
_computing_data_reduction 'SAINT (Bruker AXS, 2015)'
_computing_molecular_graphics 'ORTEPIII (Johnson, 1996)'
_computing_publication_material 'XCIF 2014/2 (Bruker AXS, 2014)'
_computing_structure_refinement 'SHELXL-2014/7 (Sheldrick, 2014)'
_computing_structure_solution 'SHELXT (Sheldrick, 2015)'
_diffrn_ambient_temperature 293(2)
_diffrn_measured_fraction_theta_full 1.000
_diffrn_measured_fraction_theta_max 1.000
_diffrn_measurement_device_type 'PHOTON100 area detector'
_diffrn_measurement_method 'phi and omega scans'
_diffrn_radiation_type MoK\a
_diffrn_radiation_wavelength 0.71073
_diffrn_reflns_av_R_equivalents 0.1226
_diffrn_reflns_av_unetI/netI 0.0501
_diffrn_reflns_Laue_measured_fraction_full 1.000
_diffrn_reflns_Laue_measured_fraction_max 1.000
_diffrn_reflns_limit_h_max 10
_diffrn_reflns_limit_h_min -10
_diffrn_reflns_limit_k_max 10
_diffrn_reflns_limit_k_min -10
_diffrn_reflns_limit_l_max 46
_diffrn_reflns_limit_l_min -46
_diffrn_reflns_number 49965
_diffrn_reflns_point_group_measured_fraction_full 1.000
_diffrn_reflns_point_group_measured_fraction_max 1.000
_diffrn_reflns_theta_full 25.049
_diffrn_reflns_theta_max 25.049
_diffrn_reflns_theta_min 2.087
_diffrn_source 'fine-focus sealed tube'
_exptl_absorpt_coefficient_mu 0.615
_exptl_absorpt_correction_T_max 0.5624
_exptl_absorpt_correction_T_min 0.4457
_exptl_absorpt_correction_type empirical
_exptl_absorpt_process_details
; 
 Data were corrected for Lorentz polarization and absorption
 effects (empirical absorption correction SADABS).
 R(int) =  0.1251 (selected reflections only, before parameter refinement)
 R(int) =  0.0677 (selected reflections only, after parameter refinement)
;
_exptl_crystal_colour orange
_exptl_crystal_density_diffrn 1.579
_exptl_crystal_description prism
_exptl_crystal_F_000 1376
_exptl_crystal_size_max 0.210
_exptl_crystal_size_mid 0.160
_exptl_crystal_size_min 0.140
_refine_diff_density_max 0.754
_refine_diff_density_min -0.646
_refine_diff_density_rms 0.081
_refine_ls_extinction_method none
_refine_ls_goodness_of_fit_ref 1.073
_refine_ls_hydrogen_treatment constr
_refine_ls_matrix_type full
_refine_ls_number_parameters 408
_refine_ls_number_reflns 5061
_refine_ls_number_restraints 0
_refine_ls_restrained_S_all 1.073
_refine_ls_R_factor_all 0.1031
_refine_ls_R_factor_gt 0.0762
_refine_ls_shift/su_max 0.000
_refine_ls_shift/su_mean 0.000
_refine_ls_structure_factor_coef Fsqd
_refine_ls_weighting_details 'w=1/[\s^2^(Fo^2^)+(0.0978P)^2^+5.3691P] where P=(Fo^2^+2Fc^2^)/3'
_refine_ls_weighting_scheme calc
_refine_ls_wR_factor_gt 0.1933
_refine_ls_wR_factor_ref 0.2062
_reflns_Friedel_coverage 0.000
_reflns_number_gt 3709
_reflns_number_total 5061
_reflns_threshold_expression 'I > 2\s(I)'
_cod_data_source_file d3dt00847a2.cif
_cod_data_source_block C01AA_293K
_cod_original_sg_symbol_H-M 'P 21/n'
_cod_database_code 7712946
_shelx_shelxl_version_number 2014/7
_shelx_space_group_comment
;
The symmetry employed for this shelxl refinement is uniquely defined
by the following loop, which should always be used as a source of
symmetry information in preference to the above space-group names.
They are only intended as comments.
;
_shelx_estimated_absorpt_t_min 0.882
_shelx_estimated_absorpt_t_max 0.919

loop_
_space_group_symop_operation_xyz
'x, y, z'
'-x+1/2, y+1/2, -z+1/2'
'-x, -y, -z'
'x-1/2, -y-1/2, z-1/2'

loop_
_atom_site_label
_atom_site_type_symbol
_atom_site_fract_x
_atom_site_fract_y
_atom_site_fract_z
_atom_site_U_iso_or_equiv
_atom_site_adp_type
_atom_site_occupancy
_atom_site_site_symmetry_order
_atom_site_calc_flag
_atom_site_refinement_flags_posn
_atom_site_refinement_flags_adp
_atom_site_refinement_flags_occupancy
_atom_site_disorder_assembly
_atom_site_disorder_group
Fe1 Fe 0.61180(8) 0.66355(9) 0.37611(2) 0.0399(3) Uani 1 1 d . . . . .
N1 N 0.5363(5) 0.4425(5) 0.39736(10) 0.0429(10) Uani 1 1 d . . . . .
N2 N 0.5728(5) 0.4234(5) 0.43133(10) 0.0395(10) Uani 1 1 d . . . . .
N3 N 0.6780(4) 0.6669(4) 0.42869(9) 0.0346(9) Uani 1 1 d . . . . .
N4 N 0.7739(5) 0.9087(5) 0.41836(10) 0.0423(10) Uani 1 1 d . . . . .
N5 N 0.7058(5) 0.8940(5) 0.38661(9) 0.0419(10) Uani 1 1 d . . . . .
N6 N 0.8432(5) 0.5753(5) 0.36029(11) 0.0487(11) Uani 1 1 d . . . . .
N7 N 0.8584(5) 0.5568(5) 0.32581(11) 0.0479(11) Uani 1 1 d . . . . .
N8 N 0.6104(5) 0.6555(5) 0.32173(9) 0.0370(9) Uani 1 1 d . . . . .
N9 N 0.3642(5) 0.7573(5) 0.32471(9) 0.0384(10) Uani 1 1 d . . . . .
N10 N 0.3871(5) 0.7529(5) 0.35960(9) 0.0405(10) Uani 1 1 d . . . . .
C1 C 0.4619(6) 0.3119(6) 0.38847(15) 0.0525(14) Uani 1 1 d . . . . .
H1 H 0.4228 0.2910 0.3665 0.063 Uiso 1 1 calc R U . . .
C2 C 0.4503(7) 0.2112(7) 0.41598(16) 0.0551(15) Uani 1 1 d . . . . .
H2 H 0.4034 0.1136 0.4160 0.066 Uiso 1 1 calc R U . . .
C3 C 0.5218(7) 0.2849(6) 0.44288(15) 0.0497(14) Uani 1 1 d . . . . .
H3 H 0.5334 0.2468 0.4651 0.060 Uiso 1 1 calc R U . . .
C4 C 0.6552(5) 0.5446(6) 0.44838(12) 0.0354(11) Uani 1 1 d . . . . .
C5 C 0.7088(6) 0.5332(6) 0.48170(12) 0.0413(12) Uani 1 1 d . . . . .
H5 H 0.6889 0.4454 0.4948 0.050 Uiso 1 1 calc R U . . .
C6 C 0.7937(6) 0.6575(6) 0.49508(12) 0.0435(12) Uani 1 1 d . . . . .
C7 C 0.8144(6) 0.7882(6) 0.47497(13) 0.0442(12) Uani 1 1 d . . . . .
H7 H 0.8670 0.8750 0.4836 0.053 Uiso 1 1 calc R U . . .
C8 C 0.7558(6) 0.7867(6) 0.44227(12) 0.0375(11) Uani 1 1 d . . . . .
C9 C 0.8503(7) 1.0460(7) 0.42149(16) 0.0570(15) Uani 1 1 d . . . . .
H9 H 0.9050 1.0817 0.4408 0.068 Uiso 1 1 calc R U . . .
C10 C 0.8320(8) 1.1216(7) 0.39124(16) 0.0607(16) Uani 1 1 d . . . . .
H10 H 0.8723 1.2185 0.3855 0.073 Uiso 1 1 calc R U . . .
C11 C 0.7412(7) 1.0252(7) 0.37072(14) 0.0530(15) Uani 1 1 d . . . . .
H11 H 0.7087 1.0493 0.3485 0.064 Uiso 1 1 calc R U . . .
C12 C 0.8656(7) 0.6490(7) 0.53036(13) 0.0567(15) Uani 1 1 d . . . . .
H12A H 0.9757 0.6270 0.5288 0.085 Uiso 1 1 calc R U . . .
H12B H 0.8157 0.5680 0.5431 0.085 Uiso 1 1 calc R U . . .
H12C H 0.8516 0.7466 0.5418 0.085 Uiso 1 1 calc R U . . .
C21 C 0.9787(7) 0.5255(7) 0.37354(17) 0.0608(16) Uani 1 1 d . . . . .
H21 H 1.0043 0.5254 0.3968 0.073 Uiso 1 1 calc R U . . .
C22 C 1.0774(8) 0.4733(8) 0.3480(2) 0.075(2) Uani 1 1 d . . . . .
H22 H 1.1774 0.4314 0.3510 0.090 Uiso 1 1 calc R U . . .
C23 C 0.9999(7) 0.4952(8) 0.31814(19) 0.0668(18) Uani 1 1 d . . . . .
H23 H 1.0363 0.4726 0.2964 0.080 Uiso 1 1 calc R U . . .
C24 C 0.7304(6) 0.5999(6) 0.30435(13) 0.0420(12) Uani 1 1 d . . . . .
C25 C 0.7296(7) 0.5838(7) 0.26949(13) 0.0492(14) Uani 1 1 d . . . . .
H25 H 0.8166 0.5451 0.2582 0.059 Uiso 1 1 calc R U . . .
C26 C 0.5941(7) 0.6273(7) 0.25139(13) 0.0511(14) Uani 1 1 d . . . . .
C27 C 0.4689(7) 0.6869(6) 0.26889(12) 0.0461(13) Uani 1 1 d . . . . .
H27 H 0.3780 0.7182 0.2573 0.055 Uiso 1 1 calc R U . . .
C28 C 0.4816(6) 0.6992(5) 0.30397(12) 0.0349(11) Uani 1 1 d . . . . .
C29 C 0.2279(6) 0.8298(7) 0.31660(14) 0.0527(14) Uani 1 1 d . . . . .
H29 H 0.1876 0.8470 0.2946 0.063 Uiso 1 1 calc R U . . .
C30 C 0.1605(7) 0.8733(7) 0.34632(14) 0.0574(15) Uani 1 1 d . . . . .
H30 H 0.0659 0.9256 0.3488 0.069 Uiso 1 1 calc R U . . .
C31 C 0.2619(7) 0.8234(7) 0.37206(14) 0.0539(14) Uani 1 1 d . . . . .
H31 H 0.2447 0.8375 0.3953 0.065 Uiso 1 1 calc R U . . .
C32 C 0.5847(8) 0.6053(9) 0.21305(13) 0.0723(19) Uani 1 1 d . . . . .
H32A H 0.4788 0.6225 0.2051 0.108 Uiso 1 1 calc R U . . .
H32B H 0.6160 0.5013 0.2074 0.108 Uiso 1 1 calc R U . . .
H32C H 0.6533 0.6781 0.2022 0.108 Uiso 1 1 calc R U . . .
B1 B 0.4379(11) 0.2109(10) 0.2875(2) 0.068(2) Uani 1 1 d . . . . .
B2 B 0.2514(12) 0.8439(10) 0.46842(19) 0.075(2) Uani 1 1 d . . . . .
F1 F 0.5585(7) 0.2789(9) 0.30524(15) 0.143(2) Uani 1 1 d . . . . .
F2 F 0.3032(6) 0.2425(9) 0.30268(17) 0.158(3) Uani 1 1 d . . . . .
F3 F 0.4658(11) 0.0665(7) 0.2861(3) 0.249(5) Uani 1 1 d . . . . .
F4 F 0.4479(8) 0.2700(9) 0.25600(13) 0.154(2) Uani 1 1 d . . . . .
F5 F 0.3909(8) 0.8198(15) 0.4668(2) 0.263(7) Uani 1 1 d . . . . .
F6 F 0.1948(6) 0.9662(5) 0.45206(10) 0.0995(15) Uani 1 1 d . . . . .
F7 F 0.1948(6) 0.8324(5) 0.50076(9) 0.0906(13) Uani 1 1 d . . . . .
F8 F 0.1844(14) 0.7198(7) 0.45031(14) 0.213(5) Uani 1 1 d . . . . .

loop_
_atom_site_aniso_label
_atom_site_aniso_U_11
_atom_site_aniso_U_22
_atom_site_aniso_U_33
_atom_site_aniso_U_23
_atom_site_aniso_U_13
_atom_site_aniso_U_12
Fe1 0.0445(5) 0.0421(5) 0.0328(4) 0.0033(3) -0.0046(3) -0.0003(3)
N1 0.048(3) 0.040(2) 0.040(2) -0.0028(19) -0.0083(19) -0.002(2)
N2 0.043(2) 0.032(2) 0.044(2) 0.0042(18) 0.0017(19) -0.0038(19)
N3 0.035(2) 0.034(2) 0.035(2) 0.0014(17) -0.0006(17) -0.0010(18)
N4 0.048(3) 0.033(2) 0.046(2) 0.0031(19) -0.003(2) -0.006(2)
N5 0.051(3) 0.042(2) 0.033(2) 0.0078(18) -0.0022(19) 0.000(2)
N6 0.042(3) 0.046(3) 0.058(3) 0.005(2) -0.002(2) 0.001(2)
N7 0.037(3) 0.047(3) 0.060(3) -0.003(2) 0.006(2) 0.002(2)
N8 0.042(2) 0.033(2) 0.036(2) -0.0016(17) 0.0043(18) -0.0001(19)
N9 0.036(2) 0.046(2) 0.034(2) 0.0032(18) 0.0012(17) 0.004(2)
N10 0.044(2) 0.050(3) 0.028(2) -0.0005(18) -0.0009(18) 0.002(2)
C1 0.046(3) 0.049(4) 0.062(3) -0.011(3) -0.008(3) -0.006(3)
C2 0.050(3) 0.040(3) 0.076(4) 0.000(3) 0.003(3) -0.014(3)
C3 0.055(3) 0.038(3) 0.057(3) 0.008(3) 0.010(3) -0.006(3)
C4 0.028(2) 0.036(3) 0.042(3) 0.002(2) -0.005(2) 0.001(2)
C5 0.042(3) 0.040(3) 0.041(3) 0.008(2) -0.004(2) 0.001(2)
C6 0.047(3) 0.044(3) 0.039(3) 0.002(2) -0.006(2) 0.007(2)
C7 0.045(3) 0.042(3) 0.045(3) -0.003(2) -0.008(2) -0.001(2)
C8 0.034(3) 0.034(3) 0.044(3) 0.001(2) -0.005(2) 0.000(2)
C9 0.061(4) 0.040(3) 0.069(4) 0.002(3) -0.005(3) -0.011(3)
C10 0.073(4) 0.036(3) 0.074(4) 0.011(3) 0.011(3) -0.012(3)
C11 0.064(4) 0.048(3) 0.047(3) 0.016(3) 0.012(3) 0.010(3)
C12 0.067(4) 0.056(4) 0.046(3) 0.003(3) -0.016(3) 0.002(3)
C21 0.053(4) 0.051(4) 0.078(4) 0.014(3) -0.013(3) -0.002(3)
C22 0.043(4) 0.061(4) 0.121(6) 0.005(4) -0.005(4) 0.015(3)
C23 0.038(3) 0.063(4) 0.100(5) -0.015(4) 0.015(3) 0.001(3)
C24 0.036(3) 0.041(3) 0.050(3) -0.009(2) 0.009(2) -0.004(2)
C25 0.050(3) 0.049(3) 0.049(3) -0.012(3) 0.017(3) -0.004(3)
C26 0.064(4) 0.051(3) 0.039(3) -0.009(2) 0.011(3) -0.014(3)
C27 0.053(3) 0.049(3) 0.036(3) 0.000(2) 0.000(2) -0.001(3)
C28 0.038(3) 0.030(3) 0.036(2) -0.001(2) 0.004(2) -0.005(2)
C29 0.045(3) 0.064(4) 0.049(3) 0.010(3) -0.002(3) 0.011(3)
C30 0.049(3) 0.064(4) 0.059(3) 0.004(3) 0.008(3) 0.017(3)
C31 0.054(3) 0.064(4) 0.045(3) -0.006(3) 0.010(3) 0.008(3)
C32 0.084(5) 0.095(5) 0.038(3) -0.016(3) 0.017(3) -0.008(4)
B1 0.079(6) 0.059(5) 0.065(5) -0.008(4) 0.001(4) -0.003(4)
B2 0.113(7) 0.060(5) 0.054(4) 0.015(4) 0.015(4) 0.029(5)
F1 0.124(4) 0.186(6) 0.118(4) 0.002(4) -0.020(4) -0.033(4)
F2 0.090(4) 0.217(7) 0.168(5) -0.071(5) 0.033(4) 0.033(4)
F3 0.256(9) 0.069(4) 0.429(13) -0.001(6) 0.230(9) -0.014(5)
F4 0.179(6) 0.198(7) 0.084(3) 0.023(4) -0.024(4) 0.022(5)
F5 0.105(5) 0.494(19) 0.192(7) 0.117(9) 0.064(5) 0.151(8)
F6 0.145(4) 0.073(3) 0.081(3) 0.031(2) 0.008(3) 0.025(3)
F7 0.138(4) 0.082(3) 0.053(2) 0.0097(19) 0.018(2) 0.011(3)
F8 0.464(16) 0.089(4) 0.087(4) -0.003(3) 0.065(6) -0.038(6)

loop_
_atom_type_symbol
_atom_type_description
_atom_type_scat_dispersion_real
_atom_type_scat_dispersion_imag
_atom_type_scat_source
C C 0.0033 0.0016 'International Tables Vol C Tables 4.2.6.8 and 6.1.1.4'
H H 0.0000 0.0000 'International Tables Vol C Tables 4.2.6.8 and 6.1.1.4'
B B 0.0013 0.0007 'International Tables Vol C Tables 4.2.6.8 and 6.1.1.4'
F F 0.0171 0.0103 'International Tables Vol C Tables 4.2.6.8 and 6.1.1.4'
Fe Fe 0.3463 0.8444 'International Tables Vol C Tables 4.2.6.8 and 6.1.1.4'
N N 0.0061 0.0033 'International Tables Vol C Tables 4.2.6.8 and 6.1.1.4'

loop_
_geom_angle_atom_site_label_1
_geom_angle_atom_site_label_2
_geom_angle_atom_site_label_3
_geom_angle
_geom_angle_site_symmetry_1
_geom_angle_site_symmetry_3
_geom_angle_publ_flag
N3 Fe1 N8 164.85(15) . . ?
N3 Fe1 N10 120.28(15) . . ?
N8 Fe1 N10 74.00(15) . . ?
N3 Fe1 N5 73.44(14) . . ?
N8 Fe1 N5 102.29(15) . . ?
N10 Fe1 N5 93.04(16) . . ?
N3 Fe1 N1 73.60(15) . . ?
N8 Fe1 N1 110.89(15) . . ?
N10 Fe1 N1 99.12(16) . . ?
N5 Fe1 N1 146.64(14) . . ?
N3 Fe1 N6 93.05(16) . . ?
N8 Fe1 N6 72.39(16) . . ?
N10 Fe1 N6 146.34(16) . . ?
N5 Fe1 N6 92.20(17) . . ?
N1 Fe1 N6 94.49(17) . . ?
C1 N1 N2 104.4(4) . . ?
C1 N1 Fe1 141.3(4) . . ?
N2 N1 Fe1 114.3(3) . . ?
C3 N2 N1 111.2(4) . . ?
C3 N2 C4 130.8(4) . . ?
N1 N2 C4 118.0(4) . . ?
C4 N3 C8 117.6(4) . . ?
C4 N3 Fe1 120.9(3) . . ?
C8 N3 Fe1 121.2(3) . . ?
C9 N4 N5 111.0(4) . . ?
C9 N4 C8 130.3(4) . . ?
N5 N4 C8 118.7(4) . . ?
C11 N5 N4 104.5(4) . . ?
C11 N5 Fe1 140.8(4) . . ?
N4 N5 Fe1 113.9(3) . . ?
C21 N6 N7 104.3(5) . . ?
C21 N6 Fe1 140.9(4) . . ?
N7 N6 Fe1 114.7(3) . . ?
C23 N7 N6 111.5(5) . . ?
C23 N7 C24 130.7(5) . . ?
N6 N7 C24 117.9(4) . . ?
C24 N8 C28 117.9(4) . . ?
C24 N8 Fe1 122.2(3) . . ?
C28 N8 Fe1 119.8(3) . . ?
C29 N9 N10 110.5(4) . . ?
C29 N9 C28 130.8(4) . . ?
N10 N9 C28 118.5(4) . . ?
C31 N10 N9 104.5(4) . . ?
C31 N10 Fe1 140.4(3) . . ?
N9 N10 Fe1 114.6(3) . . ?
N1 C1 C2 111.5(5) . . ?
N1 C1 H1 124.2 . . ?
C2 C1 H1 124.2 . . ?
C3 C2 C1 105.6(5) . . ?
C3 C2 H2 127.2 . . ?
C1 C2 H2 127.2 . . ?
N2 C3 C2 107.2(5) . . ?
N2 C3 H3 126.4 . . ?
C2 C3 H3 126.4 . . ?
N3 C4 C5 123.9(4) . . ?
N3 C4 N2 113.0(4) . . ?
C5 C4 N2 123.0(4) . . ?
C4 C5 C6 117.5(5) . . ?
C4 C5 H5 121.2 . . ?
C6 C5 H5 121.2 . . ?
C7 C6 C5 118.9(4) . . ?
C7 C6 C12 120.4(5) . . ?
C5 C6 C12 120.6(5) . . ?
C8 C7 C6 118.4(5) . . ?
C8 C7 H7 120.8 . . ?
C6 C7 H7 120.8 . . ?
N3 C8 C7 123.5(5) . . ?
N3 C8 N4 111.8(4) . . ?
C7 C8 N4 124.6(5) . . ?
N4 C9 C10 107.1(5) . . ?
N4 C9 H9 126.4 . . ?
C10 C9 H9 126.4 . . ?
C9 C10 C11 105.7(5) . . ?
C9 C10 H10 127.1 . . ?
C11 C10 H10 127.1 . . ?
N5 C11 C10 111.7(5) . . ?
N5 C11 H11 124.1 . . ?
C10 C11 H11 124.1 . . ?
C6 C12 H12A 109.5 . . ?
C6 C12 H12B 109.5 . . ?
H12A C12 H12B 109.5 . . ?
C6 C12 H12C 109.5 . . ?
H12A C12 H12C 109.5 . . ?
H12B C12 H12C 109.5 . . ?
N6 C21 C22 111.0(6) . . ?
N6 C21 H21 124.5 . . ?
C22 C21 H21 124.5 . . ?
C23 C22 C21 106.4(6) . . ?
C23 C22 H22 126.8 . . ?
C21 C22 H22 126.8 . . ?
C22 C23 N7 106.7(6) . . ?
C22 C23 H23 126.6 . . ?
N7 C23 H23 126.6 . . ?
N8 C24 C25 123.8(5) . . ?
N8 C24 N7 112.7(4) . . ?
C25 C24 N7 123.6(5) . . ?
C24 C25 C26 117.8(5) . . ?
C24 C25 H25 121.1 . . ?
C26 C25 H25 121.1 . . ?
C27 C26 C25 119.4(5) . . ?
C27 C26 C32 120.8(6) . . ?
C25 C26 C32 119.8(5) . . ?
C28 C27 C26 118.4(5) . . ?
C28 C27 H27 120.8 . . ?
C26 C27 H27 120.8 . . ?
N8 C28 C27 122.8(5) . . ?
N8 C28 N9 113.0(4) . . ?
C27 C28 N9 124.3(5) . . ?
N9 C29 C30 107.7(5) . . ?
N9 C29 H29 126.2 . . ?
C30 C29 H29 126.2 . . ?
C29 C30 C31 105.5(5) . . ?
C29 C30 H30 127.3 . . ?
C31 C30 H30 127.3 . . ?
N10 C31 C30 111.8(5) . . ?
N10 C31 H31 124.1 . . ?
C30 C31 H31 124.1 . . ?
C26 C32 H32A 109.5 . . ?
C26 C32 H32B 109.5 . . ?
H32A C32 H32B 109.5 . . ?
C26 C32 H32C 109.5 . . ?
H32A C32 H32C 109.5 . . ?
H32B C32 H32C 109.5 . . ?
F3 B1 F2 112.6(8) . . ?
F3 B1 F4 108.6(8) . . ?
F2 B1 F4 113.8(8) . . ?
F3 B1 F1 107.7(9) . . ?
F2 B1 F1 109.5(7) . . ?
F4 B1 F1 104.1(7) . . ?
F5 B2 F6 117.5(9) . . ?
F5 B2 F7 113.6(8) . . ?
F6 B2 F7 112.0(7) . . ?
F5 B2 F8 103.6(9) . . ?
F6 B2 F8 102.9(8) . . ?
F7 B2 F8 105.4(7) . . ?

loop_
_geom_bond_atom_site_label_1
_geom_bond_atom_site_label_2
_geom_bond_distance
_geom_bond_site_symmetry_2
_geom_bond_publ_flag
Fe1 N3 2.118(4) . ?
Fe1 N8 2.123(4) . ?
Fe1 N10 2.150(4) . ?
Fe1 N5 2.174(4) . ?
Fe1 N1 2.177(4) . ?
Fe1 N6 2.212(5) . ?
N1 C1 1.332(7) . ?
N1 N2 1.366(5) . ?
N2 C3 1.349(7) . ?
N2 C4 1.416(6) . ?
N3 C4 1.319(6) . ?
N3 C8 1.330(6) . ?
N4 C9 1.353(7) . ?
N4 N5 1.364(5) . ?
N4 C8 1.415(6) . ?
N5 C11 1.326(7) . ?
N6 C21 1.327(7) . ?
N6 N7 1.364(6) . ?
N7 C23 1.356(7) . ?
N7 C24 1.411(7) . ?
N8 C24 1.328(6) . ?
N8 C28 1.340(6) . ?
N9 C29 1.350(6) . ?
N9 N10 1.373(5) . ?
N9 C28 1.392(6) . ?
N10 C31 1.327(7) . ?
C1 C2 1.385(8) . ?
C1 H1 0.9300 . ?
C2 C3 1.360(8) . ?
C2 H2 0.9300 . ?
C3 H3 0.9300 . ?
C4 C5 1.374(6) . ?
C5 C6 1.388(7) . ?
C5 H5 0.9300 . ?
C6 C7 1.385(7) . ?
C6 C12 1.498(7) . ?
C7 C8 1.361(7) . ?
C7 H7 0.9300 . ?
C9 C10 1.354(8) . ?
C9 H9 0.9300 . ?
C10 C11 1.380(8) . ?
C10 H10 0.9300 . ?
C11 H11 0.9300 . ?
C12 H12A 0.9600 . ?
C12 H12B 0.9600 . ?
C12 H12C 0.9600 . ?
C21 C22 1.392(9) . ?
C21 H21 0.9300 . ?
C22 C23 1.341(9) . ?
C22 H22 0.9300 . ?
C23 H23 0.9300 . ?
C24 C25 1.368(7) . ?
C25 C26 1.393(8) . ?
C25 H25 0.9300 . ?
C26 C27 1.377(8) . ?
C26 C32 1.509(7) . ?
C27 C28 1.375(7) . ?
C27 H27 0.9300 . ?
C29 C30 1.357(8) . ?
C29 H29 0.9300 . ?
C30 C31 1.381(8) . ?
C30 H30 0.9300 . ?
C31 H31 0.9300 . ?
C32 H32A 0.9600 . ?
C32 H32B 0.9600 . ?
C32 H32C 0.9600 . ?
B1 F3 1.266(10) . ?
B1 F2 1.330(10) . ?
B1 F4 1.334(9) . ?
B1 F1 1.360(9) . ?
B2 F5 1.210(11) . ?
B2 F6 1.318(8) . ?
B2 F7 1.363(8) . ?
B2 F8 1.396(12) . ?
